data_4088065
loop_
_publ_author_name
'Wagner, Michael'
'Zobel, Bernhard'
'Dietz, Christina'
'Schollmeyer, Dieter'
'Jurkschat, Klaus'

_publ_section_title
;
 Cyclic Dinuclear Organotin Cations Stabilized by Bulky Substituents
;
_journal_issue 23
_journal_name_full Organometallics
_journal_page_first 5602
_journal_paper_doi 10.1021/acs.organomet.5b00829
_journal_volume 34
_journal_year 2015
_chemical_formula_moiety 'C31 H82 O Si8 Sn2'
_chemical_formula_sum 'C31 H82 O Si8 Sn2'
_chemical_formula_weight 933.06
_chemical_name_systematic
;
'[1,1,3,3-bistrimethylsilylmethyl,4,4-dimethyl]-2-oxo-1,3-distannetane'
;
_chemical_temperature_decomposition 483
_space_group_crystal_system monoclinic
_space_group_IT_number 15
_space_group_name_Hall '-C 2yc'
_space_group_name_H-M_alt 'C 1 2/c 1'
_atom_sites_solution_hydrogens geom
_audit_creation_method SHELXL-2014
_cell_angle_alpha 90
_cell_angle_beta 106.313(15)
_cell_angle_gamma 90
_cell_formula_units_Z 4
_cell_length_a 21.800(6)
_cell_length_b 9.4970(4)
_cell_length_c 25.406(3)
_cell_measurement_reflns_used 75
_cell_measurement_temperature 296(2)
_cell_measurement_theta_max 74
_cell_measurement_theta_min 65
_cell_volume 5048.2(16)
_computing_cell_refinement 'Enraf Nonius CAD4 software'
_computing_data_collection 'Enraf Nonius CAD4 software'
_computing_data_reduction CORINC
_computing_molecular_graphics 'SHELXP-97 (Sheldrick, 1997)'
_computing_publication_material 'enCIFer Version 1.5'
_computing_structure_refinement 'SHELXL-2014 (Sheldrick, 2014)'
_computing_structure_solution SIR-92
_diffrn_ambient_temperature 296(2)
_diffrn_measured_fraction_theta_full 1.000
_diffrn_measured_fraction_theta_max 0.999
_diffrn_measurement_device_type CAD4
_diffrn_measurement_method \w/2\q
_diffrn_radiation_type CuK\a
_diffrn_radiation_wavelength 1.54178
_diffrn_reflns_av_unetI/netI 0.0204
_diffrn_reflns_Laue_measured_fraction_full 1.000
_diffrn_reflns_Laue_measured_fraction_max 0.999
_diffrn_reflns_limit_h_max 27
_diffrn_reflns_limit_h_min 0
_diffrn_reflns_limit_k_max 11
_diffrn_reflns_limit_k_min 0
_diffrn_reflns_limit_l_max 31
_diffrn_reflns_limit_l_min -31
_diffrn_reflns_point_group_measured_fraction_full 1.000
_diffrn_reflns_point_group_measured_fraction_max 0.999
_diffrn_reflns_theta_full 67.679
_diffrn_reflns_theta_max 74.642
_diffrn_reflns_theta_min 3.625
_diffrn_source 'rotating anode'
_exptl_absorpt_coefficient_mu 9.833
_exptl_absorpt_correction_T_max 0.99
_exptl_absorpt_correction_T_min 0.24
_exptl_absorpt_correction_type psi-scan
_exptl_crystal_colour colourless
_exptl_crystal_density_diffrn 1.228
_exptl_crystal_description block
_exptl_crystal_F_000 1952
_exptl_crystal_size_max 0.584
_exptl_crystal_size_mid 0.416
_exptl_crystal_size_min 0.224
_refine_diff_density_max 2.262
_refine_diff_density_min -2.217
_refine_diff_density_rms 0.202
_refine_ls_extinction_coef 0.00062(8)
_refine_ls_extinction_expression Fc^*^=kFc[1+0.001xFc^2^\l^3^/sin(2\q)]^-1/4^
_refine_ls_extinction_method SHELXL
_refine_ls_goodness_of_fit_ref 1.019
_refine_ls_hydrogen_treatment constr
_refine_ls_matrix_type full
_refine_ls_number_parameters 228
_refine_ls_number_reflns 5174
_refine_ls_number_restraints 82
_refine_ls_restrained_S_all 1.024
_refine_ls_R_factor_all 0.0849
_refine_ls_R_factor_gt 0.0807
_refine_ls_shift/su_max 0.001
_refine_ls_shift/su_mean 0.000
_refine_ls_structure_factor_coef Fsqd
_refine_ls_weighting_details 'w=1/[\s^2^(Fo^2^)+(0.1730P)^2^+17.1257P] where P=(Fo^2^+2Fc^2^)/3'
_refine_ls_weighting_scheme calc
_refine_ls_wR_factor_gt 0.2192
_refine_ls_wR_factor_ref 0.2277
_reflns_Friedel_coverage 0.000
_reflns_number_gt 4633
_reflns_number_total 5174
_reflns_threshold_expression 'I > 2\s(I)'
_cod_data_source_file om5b00829_si_002.cif
_cod_data_source_block compound5
_cod_depositor_comments
;
The following automatic conversions were performed:

data name '_chemical_melting_point' was changed to
'_chemical_temperature_decomposition' since the value had been '483
(dec.)'. The value '483 (dec.)' was changed to '483'.

data item '_exptl_absorpt_correction_type' value 'psi scan' was
changed to 'psi-scan' in accordance with the
/home/saulius/struct/COD-crude-data/automatic-downloads/DataCite-retrospective/ACS/depositions/lib/dictionaries/cif_core.dic
dictionary named 'cif_core.dic' version 2.4.2 last updated on
2011-04-26.

Automatic conversion script
Id: cif_fix_values 6909 2019-04-08 15:41:33Z antanas 
;
_cod_original_sg_symbol_H-M 'C 2/c'
_cod_database_code 4088065
_shelx_space_group_comment
;
The symmetry employed for this shelxl refinement is uniquely defined
by the following loop, which should always be used as a source of
symmetry information in preference to the above space-group names.
They are only intended as comments.
;
_shelx_estimated_absorpt_t_min 0.069
_shelx_estimated_absorpt_t_max 0.217
_shelxl_version_number 2014-3

loop_
_space_group_symop_operation_xyz
'x, y, z'
'-x, y, -z+1/2'
'x+1/2, y+1/2, z'
'-x+1/2, y+1/2, -z+1/2'
'-x, -y, -z'
'x, -y, z-1/2'
'-x+1/2, -y+1/2, -z'
'x+1/2, -y+1/2, z-1/2'

loop_
_atom_site_label
_atom_site_type_symbol
_atom_site_fract_x
_atom_site_fract_y
_atom_site_fract_z
_atom_site_U_iso_or_equiv
_atom_site_adp_type
_atom_site_occupancy
_atom_site_site_symmetry_order
_atom_site_calc_flag
_atom_site_refinement_flags_posn
_atom_site_refinement_flags_adp
_atom_site_refinement_flags_occupancy
_atom_site_disorder_assembly
_atom_site_disorder_group
Sn1 Sn 0.50842(2) 0.27909(4) 0.19127(2) 0.0479(2) Uani 1 1 d . . . . .
C1 C 0.5000 0.1134(9) 0.2500 0.056(2) Uani 1 2 d S T P . .
C2 C 0.4409(6) 0.0194(10) 0.2303(4) 0.094(3) Uani 1 1 d . . . . .
H2A H 0.4035 0.0771 0.2178 0.141 Uiso 1 1 calc R U . . .
H2B H 0.4452 -0.0390 0.2007 0.141 Uiso 1 1 calc R U . . .
H2C H 0.4369 -0.0390 0.2600 0.141 Uiso 1 1 calc R U . . .
O3 O 0.5000 0.4130(6) 0.2500 0.0551(14) Uani 1 2 d S T P . .
C4 C 0.4320(3) 0.2990(7) 0.1143(2) 0.0573(15) Uani 1 1 d . . . . .
H4 H 0.4539 0.3459 0.0903 0.069 Uiso 1 1 calc R U . . .
Si1 Si 0.36757(12) 0.4285(3) 0.11592(10) 0.0825(6) Uani 1 1 d . . . . .
C11 C 0.4014(7) 0.6058(12) 0.1372(6) 0.124(4) Uani 1 1 d . . . . .
H11A H 0.4248 0.6373 0.1125 0.186 Uiso 1 1 calc R U . . .
H11B H 0.3673 0.6707 0.1362 0.186 Uiso 1 1 calc R U . . .
H11C H 0.4295 0.6012 0.1738 0.186 Uiso 1 1 calc R U . . .
C12 C 0.3231(5) 0.3745(16) 0.1651(5) 0.115(4) Uani 1 1 d . . . . .
H12A H 0.3049 0.2829 0.1553 0.173 Uiso 1 1 calc R U . . .
H12B H 0.3518 0.3717 0.2015 0.173 Uiso 1 1 calc R U . . .
H12C H 0.2896 0.4411 0.1639 0.173 Uiso 1 1 calc R U . . .
C13 C 0.3101(7) 0.4506(18) 0.0460(5) 0.138(5) Uani 1 1 d . . . . .
H13A H 0.3331 0.4785 0.0205 0.208 Uiso 1 1 calc R U . . .
H13B H 0.2887 0.3630 0.0343 0.208 Uiso 1 1 calc R U . . .
H13C H 0.2793 0.5216 0.0473 0.208 Uiso 1 1 calc R U . . .
Si2 Si 0.40307(13) 0.1301(3) 0.07576(8) 0.0758(6) Uani 1 1 d . . . . .
C21 C 0.3861(7) 0.1644(15) 0.0002(4) 0.115(4) Uani 1 1 d . . . . .
H21A H 0.3543 0.2369 -0.0105 0.172 Uiso 1 1 calc R U . . .
H21B H 0.4246 0.1942 -0.0077 0.172 Uiso 1 1 calc R U . . .
H21C H 0.3707 0.0797 -0.0197 0.172 Uiso 1 1 calc R U . . .
C22 C 0.4651(6) -0.0116(11) 0.0910(4) 0.101(3) Uani 1 1 d . . . . .
H22A H 0.5039 0.0238 0.0851 0.152 Uiso 1 1 calc R U . . .
H22B H 0.4731 -0.0409 0.1285 0.152 Uiso 1 1 calc R U . . .
H22C H 0.4501 -0.0905 0.0672 0.152 Uiso 1 1 calc R U . . .
C23 C 0.3288(6) 0.0556(15) 0.0879(4) 0.116(4) Uani 1 1 d . . . . .
H23A H 0.2960 0.1262 0.0804 0.174 Uiso 1 1 calc R U . . .
H23B H 0.3146 -0.0237 0.0642 0.174 Uiso 1 1 calc R U . . .
H23C H 0.3376 0.0259 0.1254 0.174 Uiso 1 1 calc R U . . .
C5 C 0.6002(3) 0.3359(7) 0.1778(3) 0.0611(15) Uani 1 1 d . . . . .
H5 H 0.6298 0.3318 0.2148 0.073 Uiso 1 1 calc R U . . .
Si3 Si 0.60387(18) 0.5259(3) 0.15844(17) 0.1139(12) Uani 1 1 d D U . . .
C31A C 0.5886(15) 0.642(2) 0.2131(11) 0.081(8) Uani 0.5 1 d D U P A 1
H31A H 0.6166 0.6154 0.2481 0.122 Uiso 0.5 1 calc R U P A 1
H31B H 0.5965 0.7383 0.2056 0.122 Uiso 0.5 1 calc R U P A 1
H31C H 0.5450 0.6317 0.2137 0.122 Uiso 0.5 1 calc R U P A 1
C32A C 0.6929(9) 0.557(5) 0.1845(18) 0.21(2) Uani 0.5 1 d D U P A 1
H32A H 0.7076 0.5310 0.2225 0.312 Uiso 0.5 1 calc R U P A 1
H32B H 0.7144 0.5001 0.1638 0.312 Uiso 0.5 1 calc R U P A 1
H32C H 0.7020 0.6542 0.1803 0.312 Uiso 0.5 1 calc R U P A 1
C31B C 0.5665(16) 0.655(4) 0.1956(14) 0.104(12) Uani 0.5 1 d D U P A 2
H31D H 0.5283 0.6155 0.2011 0.157 Uiso 0.5 1 calc R U P A 2
H31E H 0.5960 0.6770 0.2304 0.157 Uiso 0.5 1 calc R U P A 2
H31F H 0.5561 0.7398 0.1742 0.157 Uiso 0.5 1 calc R U P A 2
C32B C 0.6785(8) 0.588(2) 0.1448(10) 0.093(6) Uani 0.5 1 d D U P A 2
H32D H 0.6947 0.5166 0.1257 0.139 Uiso 0.5 1 calc R U P A 2
H32E H 0.6697 0.6720 0.1227 0.139 Uiso 0.5 1 calc R U P A 2
H32F H 0.7097 0.6092 0.1789 0.139 Uiso 0.5 1 calc R U P A 2
C33 C 0.5539(9) 0.5606(18) 0.0867(5) 0.180(8) Uani 1 1 d D U . . .
H33A H 0.5104 0.5348 0.0832 0.270 Uiso 1 1 calc R U . . .
H33B H 0.5560 0.6588 0.0784 0.270 Uiso 1 1 calc R U . . .
H33C H 0.5698 0.5059 0.0615 0.270 Uiso 1 1 calc R U . . .
Si4 Si 0.63770(19) 0.2133(3) 0.13781(18) 0.1081(12) Uani 1 1 d . U . . .
C41 C 0.6375(6) 0.0260(11) 0.1598(6) 0.110(4) Uani 1 1 d . U . . .
H41A H 0.6473 0.0217 0.1991 0.166 Uiso 1 1 calc R U . . .
H41B H 0.5960 -0.0142 0.1438 0.166 Uiso 1 1 calc R U . . .
H41C H 0.6689 -0.0260 0.1480 0.166 Uiso 1 1 calc R U . . .
C42A C 0.7363(13) 0.261(4) 0.180(2) 0.154(13) Uani 0.5 1 d . U P B 1
H42A H 0.7429 0.2539 0.2186 0.231 Uiso 0.5 1 calc R U P B 1
H42B H 0.7637 0.1957 0.1685 0.231 Uiso 0.5 1 calc R U P B 1
H42C H 0.7460 0.3552 0.1707 0.231 Uiso 0.5 1 calc R U P B 1
C43A C 0.622(2) 0.222(3) 0.0732(13) 0.123(10) Uani 0.5 1 d . U P B 1
H43A H 0.6218 0.3190 0.0622 0.185 Uiso 0.5 1 calc R U P B 1
H43B H 0.6530 0.1707 0.0611 0.185 Uiso 0.5 1 calc R U P B 1
H43C H 0.5800 0.1824 0.0569 0.185 Uiso 0.5 1 calc R U P B 1
C42B C 0.7148(14) 0.252(3) 0.1304(15) 0.116(8) Uani 0.5 1 d . U P B 2
H42D H 0.7161 0.3478 0.1190 0.175 Uiso 0.5 1 calc R U P B 2
H42E H 0.7465 0.2374 0.1648 0.175 Uiso 0.5 1 calc R U P B 2
H42F H 0.7235 0.1903 0.1033 0.175 Uiso 0.5 1 calc R U P B 2
C43B C 0.5752(17) 0.227(3) 0.0560(9) 0.102(8) Uani 0.5 1 d . U P B 2
H43D H 0.5321 0.2079 0.0564 0.153 Uiso 0.5 1 calc R U P B 2
H43E H 0.5774 0.3204 0.0419 0.153 Uiso 0.5 1 calc R U P B 2
H43F H 0.5881 0.1600 0.0330 0.153 Uiso 0.5 1 calc R U P B 2

loop_
_atom_site_aniso_label
_atom_site_aniso_U_11
_atom_site_aniso_U_22
_atom_site_aniso_U_33
_atom_site_aniso_U_23
_atom_site_aniso_U_13
_atom_site_aniso_U_12
Sn1 0.0627(3) 0.0433(3) 0.0450(3) 0.00207(12) 0.0272(2) 0.00113(13)
C1 0.091(6) 0.045(4) 0.040(4) 0.000 0.029(4) 0.000
C2 0.150(9) 0.074(5) 0.066(4) -0.011(4) 0.041(5) -0.054(6)
O3 0.082(4) 0.041(3) 0.053(3) 0.000 0.036(3) 0.000
C4 0.073(4) 0.061(3) 0.037(3) 0.012(2) 0.013(3) -0.001(3)
Si1 0.0812(14) 0.0886(15) 0.0762(13) 0.0148(12) 0.0197(11) 0.0191(12)
C11 0.144(11) 0.077(6) 0.155(12) 0.009(7) 0.049(9) 0.034(7)
C12 0.097(7) 0.141(11) 0.125(9) 0.007(8) 0.060(7) 0.026(7)
C13 0.140(11) 0.164(13) 0.088(7) 0.016(8) -0.007(7) 0.032(10)
Si2 0.1033(16) 0.0775(13) 0.0470(9) 0.0010(9) 0.0216(9) -0.0135(11)
C21 0.163(11) 0.120(9) 0.058(5) -0.001(6) 0.027(6) -0.018(9)
C22 0.145(9) 0.081(6) 0.081(6) -0.019(5) 0.037(6) 0.005(6)
C23 0.126(9) 0.136(10) 0.080(6) 0.010(6) 0.018(6) -0.049(8)
C5 0.071(4) 0.054(3) 0.073(4) -0.006(3) 0.045(3) -0.006(3)
Si3 0.156(3) 0.0614(13) 0.175(3) -0.0020(16) 0.130(3) -0.0138(15)
C31A 0.110(19) 0.031(7) 0.120(17) -0.011(9) 0.062(15) -0.013(8)
C32A 0.26(4) 0.19(3) 0.21(3) -0.04(3) 0.14(3) 0.00(3)
C31B 0.099(19) 0.095(19) 0.14(2) -0.019(17) 0.063(18) -0.006(13)
C32B 0.084(10) 0.093(12) 0.125(15) 0.006(12) 0.067(11) -0.015(9)
C33 0.30(2) 0.127(11) 0.149(12) 0.063(10) 0.130(14) 0.033(13)
Si4 0.136(3) 0.0699(15) 0.163(3) 0.0081(15) 0.115(3) 0.0157(14)
C41 0.129(8) 0.081(6) 0.146(10) 0.007(6) 0.079(8) 0.023(6)
C42A 0.079(14) 0.15(2) 0.25(3) 0.03(2) 0.068(19) 0.039(14)
C43A 0.19(3) 0.099(17) 0.104(19) -0.036(14) 0.079(19) -0.010(18)
C42B 0.105(17) 0.111(14) 0.16(2) 0.001(17) 0.081(17) 0.004(13)
C43B 0.16(2) 0.099(15) 0.059(10) -0.006(9) 0.043(13) 0.004(15)

loop_
_atom_type_symbol
_atom_type_description
_atom_type_scat_dispersion_real
_atom_type_scat_dispersion_imag
_atom_type_scat_source
C C 0.0181 0.0091 'International Tables Vol C Tables 4.2.6.8 and 6.1.1.4'
H H 0.0000 0.0000 'International Tables Vol C Tables 4.2.6.8 and 6.1.1.4'
O O 0.0492 0.0322 'International Tables Vol C Tables 4.2.6.8 and 6.1.1.4'
Si Si 0.2541 0.3302 'International Tables Vol C Tables 4.2.6.8 and 6.1.1.4'
Sn Sn 0.0259 5.4591 'International Tables Vol C Tables 4.2.6.8 and 6.1.1.4'

loop_
_geom_angle_atom_site_label_1
_geom_angle_atom_site_label_2
_geom_angle_atom_site_label_3
_geom_angle
_geom_angle_site_symmetry_1
_geom_angle_site_symmetry_3
O3 Sn1 C5 103.76(19) . .
O3 Sn1 C4 113.8(2) . .
C5 Sn1 C4 109.8(3) . .
O3 Sn1 C1 84.7(2) . .
C5 Sn1 C1 122.2(2) . .
C4 Sn1 C1 118.50(19) . .
O3 Sn1 Sn1 39.31(13) . 2_655
C5 Sn1 Sn1 120.6(2) . 2_655
C4 Sn1 Sn1 126.29(19) . 2_655
C1 Sn1 Sn1 45.37(16) . 2_655
C2 C1 C2 108.7(11) . 2_655
C2 C1 Sn1 114.6(4) . .
C2 C1 Sn1 114.4(4) 2_655 .
C2 C1 Sn1 114.4(4) . 2_655
C2 C1 Sn1 114.6(4) 2_655 2_655
Sn1 C1 Sn1 89.3(3) . 2_655
C1 C2 H2A 109.5 . .
C1 C2 H2B 109.5 . .
H2A C2 H2B 109.5 . .
C1 C2 H2C 109.5 . .
H2A C2 H2C 109.5 . .
H2B C2 H2C 109.5 . .
Sn1 O3 Sn1 101.4(3) . 2_655
Si1 C4 Si2 115.1(4) . .
Si1 C4 Sn1 115.0(3) . .
Si2 C4 Sn1 116.6(3) . .
Si1 C4 H4 102.3 . .
Si2 C4 H4 102.3 . .
Sn1 C4 H4 102.3 . .
C12 Si1 C11 107.1(7) . .
C12 Si1 C13 109.4(7) . .
C11 Si1 C13 106.2(7) . .
C12 Si1 C4 111.7(5) . .
C11 Si1 C4 111.3(5) . .
C13 Si1 C4 110.9(5) . .
Si1 C11 H11A 109.5 . .
Si1 C11 H11B 109.5 . .
H11A C11 H11B 109.5 . .
Si1 C11 H11C 109.5 . .
H11A C11 H11C 109.5 . .
H11B C11 H11C 109.5 . .
Si1 C12 H12A 109.5 . .
Si1 C12 H12B 109.5 . .
H12A C12 H12B 109.5 . .
Si1 C12 H12C 109.5 . .
H12A C12 H12C 109.5 . .
H12B C12 H12C 109.5 . .
Si1 C13 H13A 109.5 . .
Si1 C13 H13B 109.5 . .
H13A C13 H13B 109.5 . .
Si1 C13 H13C 109.5 . .
H13A C13 H13C 109.5 . .
H13B C13 H13C 109.5 . .
C22 Si2 C23 107.6(6) . .
C22 Si2 C21 105.0(6) . .
C23 Si2 C21 107.7(5) . .
C22 Si2 C4 112.7(4) . .
C23 Si2 C4 114.4(5) . .
C21 Si2 C4 108.8(5) . .
Si2 C21 H21A 109.5 . .
Si2 C21 H21B 109.5 . .
H21A C21 H21B 109.5 . .
Si2 C21 H21C 109.5 . .
H21A C21 H21C 109.5 . .
H21B C21 H21C 109.5 . .
Si2 C22 H22A 109.5 . .
Si2 C22 H22B 109.5 . .
H22A C22 H22B 109.5 . .
Si2 C22 H22C 109.5 . .
H22A C22 H22C 109.5 . .
H22B C22 H22C 109.5 . .
Si2 C23 H23A 109.5 . .
Si2 C23 H23B 109.5 . .
H23A C23 H23B 109.5 . .
Si2 C23 H23C 109.5 . .
H23A C23 H23C 109.5 . .
H23B C23 H23C 109.5 . .
Si3 C5 Si4 113.4(3) . .
Si3 C5 Sn1 112.7(3) . .
Si4 C5 Sn1 119.2(3) . .
Si3 C5 H5 103.0 . .
Si4 C5 H5 103.0 . .
Sn1 C5 H5 103.0 . .
C32B Si3 C31B 114.4(14) . .
C32B Si3 C33 93.6(10) . .
C31B Si3 C33 99.2(13) . .
C33 Si3 C31A 116.3(12) . .
C32B Si3 C5 117.5(8) . .
C31B Si3 C5 116.3(13) . .
C33 Si3 C5 111.7(6) . .
C31A Si3 C5 109.9(8) . .
C33 Si3 C32A 125.0(16) . .
C31A Si3 C32A 91.6(16) . .
C5 Si3 C32A 99.9(17) . .
Si3 C31A H31A 109.5 . .
Si3 C31A H31B 109.5 . .
H31A C31A H31B 109.5 . .
Si3 C31A H31C 109.5 . .
H31A C31A H31C 109.5 . .
H31B C31A H31C 109.5 . .
Si3 C32A H32A 109.5 . .
Si3 C32A H32B 109.5 . .
H32A C32A H32B 109.5 . .
Si3 C32A H32C 109.5 . .
H32A C32A H32C 109.5 . .
H32B C32A H32C 109.5 . .
Si3 C31B H31D 109.5 . .
Si3 C31B H31E 109.5 . .
H31D C31B H31E 109.5 . .
Si3 C31B H31F 109.5 . .
H31D C31B H31F 109.5 . .
H31E C31B H31F 109.5 . .
Si3 C32B H32D 109.5 . .
Si3 C32B H32E 109.5 . .
H32D C32B H32E 109.5 . .
Si3 C32B H32F 109.5 . .
H32D C32B H32F 109.5 . .
H32E C32B H32F 109.5 . .
Si3 C33 H33A 109.5 . .
Si3 C33 H33B 109.5 . .
H33A C33 H33B 109.5 . .
Si3 C33 H33C 109.5 . .
H33A C33 H33C 109.5 . .
H33B C33 H33C 109.5 . .
C43A Si4 C41 110.1(11) . .
C42B Si4 C41 108.0(11) . .
C43A Si4 C5 121.7(13) . .
C42B Si4 C5 119.9(10) . .
C41 Si4 C5 113.0(4) . .
C42B Si4 C43B 104.3(15) . .
C41 Si4 C43B 107.2(9) . .
C5 Si4 C43B 103.4(8) . .
C43A Si4 C42A 114(2) . .
C41 Si4 C42A 98.0(10) . .
C5 Si4 C42A 97.3(11) . .
Si4 C41 H41A 109.5 . .
Si4 C41 H41B 109.5 . .
H41A C41 H41B 109.5 . .
Si4 C41 H41C 109.5 . .
H41A C41 H41C 109.5 . .
H41B C41 H41C 109.5 . .
Si4 C42A H42A 109.5 . .
Si4 C42A H42B 109.5 . .
H42A C42A H42B 109.5 . .
Si4 C42A H42C 109.5 . .
H42A C42A H42C 109.5 . .
H42B C42A H42C 109.5 . .
Si4 C43A H43A 109.5 . .
Si4 C43A H43B 109.5 . .
H43A C43A H43B 109.5 . .
Si4 C43A H43C 109.5 . .
H43A C43A H43C 109.5 . .
H43B C43A H43C 109.5 . .
Si4 C42B H42D 109.5 . .
Si4 C42B H42E 109.5 . .
H42D C42B H42E 109.5 . .
Si4 C42B H42F 109.5 . .
H42D C42B H42F 109.5 . .
H42E C42B H42F 109.5 . .
Si4 C43B H43D 109.5 . .
Si4 C43B H43E 109.5 . .
H43D C43B H43E 109.5 . .
Si4 C43B H43F 109.5 . .
H43D C43B H43F 109.5 . .
H43E C43B H43F 109.5 . .

loop_
_geom_bond_atom_site_label_1
_geom_bond_atom_site_label_2
_geom_bond_distance
_geom_bond_site_symmetry_2
Sn1 O3 2.008(4) .
Sn1 C5 2.190(6) .
Sn1 C4 2.192(6) .
Sn1 C1 2.212(6) .
Sn1 Sn1 3.1074(7) 2_655
C1 C2 1.531(10) .
C1 C2 1.531(10) 2_655
C1 Sn1 2.212(6) 2_655
C2 H2A 0.9600 .
C2 H2B 0.9600 .
C2 H2C 0.9600 .
O3 Sn1 2.008(4) 2_655
C4 Si1 1.877(8) .
C4 Si2 1.892(7) .
C4 H4 0.9800 .
Si1 C12 1.856(12) .
Si1 C11 1.857(13) .
Si1 C13 1.876(11) .
C11 H11A 0.9600 .
C11 H11B 0.9600 .
C11 H11C 0.9600 .
C12 H12A 0.9600 .
C12 H12B 0.9600 .
C12 H12C 0.9600 .
C13 H13A 0.9600 .
C13 H13B 0.9600 .
C13 H13C 0.9600 .
Si2 C22 1.870(11) .
Si2 C23 1.871(11) .
Si2 C21 1.878(10) .
C21 H21A 0.9600 .
C21 H21B 0.9600 .
C21 H21C 0.9600 .
C22 H22A 0.9600 .
C22 H22B 0.9600 .
C22 H22C 0.9600 .
C23 H23A 0.9600 .
C23 H23B 0.9600 .
C23 H23C 0.9600 .
C5 Si3 1.877(7) .
C5 Si4 1.878(7) .
C5 H5 0.9800 .
Si3 C32B 1.854(12) .
Si3 C31B 1.869(15) .
Si3 C33 1.872(13) .
Si3 C31A 1.875(13) .
Si3 C32A 1.889(17) .
C31A H31A 0.9600 .
C31A H31B 0.9600 .
C31A H31C 0.9600 .
C32A H32A 0.9600 .
C32A H32B 0.9600 .
C32A H32C 0.9600 .
C31B H31D 0.9600 .
C31B H31E 0.9600 .
C31B H31F 0.9600 .
C32B H32D 0.9600 .
C32B H32E 0.9600 .
C32B H32F 0.9600 .
C33 H33A 0.9600 .
C33 H33B 0.9600 .
C33 H33C 0.9600 .
Si4 C43A 1.58(3) .
Si4 C42B 1.78(3) .
Si4 C41 1.866(11) .
Si4 C43B 2.15(3) .
Si4 C42A 2.16(3) .
C41 H41A 0.9600 .
C41 H41B 0.9600 .
C41 H41C 0.9600 .
C42A H42A 0.9600 .
C42A H42B 0.9600 .
C42A H42C 0.9600 .
C43A H43A 0.9600 .
C43A H43B 0.9600 .
C43A H43C 0.9600 .
C42B H42D 0.9600 .
C42B H42E 0.9600 .
C42B H42F 0.9600 .
C43B H43D 0.9600 .
C43B H43E 0.9600 .
C43B H43F 0.9600 .

loop_
_geom_torsion_atom_site_label_1
_geom_torsion_atom_site_label_2
_geom_torsion_atom_site_label_3
_geom_torsion_atom_site_label_4
_geom_torsion
Si2 C4 Si1 C12 76.0(6)
Sn1 C4 Si1 C12 -63.8(6)
Si2 C4 Si1 C11 -164.4(6)
Sn1 C4 Si1 C11 55.8(6)
Si2 C4 Si1 C13 -46.4(7)
Sn1 C4 Si1 C13 173.8(6)
Si1 C4 Si2 C22 -164.7(4)
Sn1 C4 Si2 C22 -25.6(6)
Si1 C4 Si2 C23 -41.3(6)
Sn1 C4 Si2 C23 97.8(6)
Si1 C4 Si2 C21 79.1(6)
Sn1 C4 Si2 C21 -141.7(6)
Si4 C5 Si3 C32B -40.0(11)
Sn1 C5 Si3 C32B -179.1(9)
Si4 C5 Si3 C31B 179.1(13)
Sn1 C5 Si3 C31B 40.0(13)
Si4 C5 Si3 C33 66.4(7)
Sn1 C5 Si3 C33 -72.8(7)
Si4 C5 Si3 C31A -163.0(11)
Sn1 C5 Si3 C31A 57.8(12)
Si4 C5 Si3 C32A -67.7(13)
Sn1 C5 Si3 C32A 153.2(13)
Si3 C5 Si4 C43A -48.4(17)
Sn1 C5 Si4 C43A 87.8(16)
Si3 C5 Si4 C42B 48.0(15)
Sn1 C5 Si4 C42B -175.7(14)
Si3 C5 Si4 C41 177.1(6)
Sn1 C5 Si4 C41 -46.6(7)
Si3 C5 Si4 C43B -67.4(9)
Sn1 C5 Si4 C43B 68.9(9)
Si3 C5 Si4 C42A 75.2(12)
Sn1 C5 Si4 C42A -148.5(11)
